data_4080486
loop_
_publ_author_name
'Rad&#x2019;kov, Vasily'
'Dorcet, Vincent'
'Carpentier, Jean-Fran\,cois'
'Trifonov, Alexander'
'Kirillov, Evgeny'

_publ_section_title
;
 Alkylyttrium Complexes of Amidine--Amidopyridinate Ligands.
 Intramolecular C(sp3)--H Activation and Reactivity Studies
;
_journal_issue 5
_journal_name_full Organometallics
_journal_page_first 1517
_journal_paper_doi 10.1021/om400027d
_journal_volume 32
_journal_year 2013
_chemical_compound_source 'synthesis as described'
_chemical_formula_moiety 'C31 H37 B N5 Y, C7 H8'
_chemical_formula_sum 'C38 H45 B N5 Y'
_chemical_formula_weight 671.51
_chemical_name_systematic
;
 ?
;
_space_group_IT_number 14
_symmetry_cell_setting monoclinic
_symmetry_Int_Tables_number 14
_symmetry_space_group_name_Hall '-P 2ybc'
_symmetry_space_group_name_H-M 'P 1 21/c 1'
_atom_sites_solution_hydrogens geom
_atom_sites_solution_primary direct
_atom_sites_solution_secondary difmap
_audit_conform_dict_location ftp://ftp.iucr.org/pub/cif_core.dic
_audit_conform_dict_name cif_core.dic
_audit_conform_dict_version 2.3
_audit_creation_date 2012-05-24T15:33:23-00:00
_audit_creation_method 'WinGX routine CIF_UPDATE'
_cell_angle_alpha 90
_cell_angle_beta 104.1400(10)
_cell_angle_gamma 90
_cell_formula_units_Z 4
_cell_length_a 11.7059(4)
_cell_length_b 22.5039(6)
_cell_length_c 13.3870(4)
_cell_measurement_reflns_used 6612
_cell_measurement_temperature 150(2)
_cell_measurement_theta_max 27.26
_cell_measurement_theta_min 2.55
_cell_measurement_wavelength 0.71073
_cell_volume 3419.67(18)
_computing_cell_refinement 'Bruker APEX2 (Bruker, 2006)'
_computing_data_collection 'Bruker APEX2 (Bruker, 2006)'
_computing_data_reduction 'Bruker APEX2 (Bruker, 2006)'
_computing_molecular_graphics 'Ortep-3 for Windows (Farrugia, 1997)'
_computing_publication_material
;
           WinGX publication routines (Farrugia, 1999),
           CRYSCAL (T. Roisnel, local program)
;
_computing_structure_refinement 'SHELXL-97 (Sheldrick, 1997)'
_computing_structure_solution 'SIR97 (Altomare et al., 1999)'
_diffrn_ambient_temperature 150(2)
_diffrn_detector 'CCD plate'
_diffrn_measured_fraction_theta_full 0.997
_diffrn_measured_fraction_theta_max 0.997
_diffrn_measurement_device_type 'APEXII, Bruker-AXS'
_diffrn_measurement_method 'CCD rotation images, thin slices'
_diffrn_radiation_monochromator graphite
_diffrn_radiation_probe x-ray
_diffrn_radiation_type MoK\a
_diffrn_radiation_wavelength 0.71073
_diffrn_reflns_av_R_equivalents 0.0443
_diffrn_reflns_av_unetI/netI 0.0567
_diffrn_reflns_limit_h_max 13
_diffrn_reflns_limit_h_min -15
_diffrn_reflns_limit_k_max 29
_diffrn_reflns_limit_k_min -24
_diffrn_reflns_limit_l_max 17
_diffrn_reflns_limit_l_min -17
_diffrn_reflns_number 27388
_diffrn_reflns_theta_full 27.48
_diffrn_reflns_theta_max 27.48
_diffrn_reflns_theta_min 3.14
_exptl_absorpt_coefficient_mu 1.739
_exptl_absorpt_correction_T_max 0.694
_exptl_absorpt_correction_T_min 0.621
_exptl_absorpt_correction_type multi-scan
_exptl_absorpt_process_details
;
  [Sheldrick, G.M. (2002). SADABS Bruker AXS Inc., Madison, Wisconsin, USA]
;
_exptl_crystal_colour yellow
_exptl_crystal_density_diffrn 1.304
_exptl_crystal_density_method 'not measured'
_exptl_crystal_description block
_exptl_crystal_F_000 1408
_exptl_crystal_size_max 0.39
_exptl_crystal_size_mid 0.3
_exptl_crystal_size_min 0.21
_refine_diff_density_max 0.484
_refine_diff_density_min -0.566
_refine_diff_density_rms 0.068
_refine_ls_extinction_method none
_refine_ls_goodness_of_fit_ref 1.021
_refine_ls_hydrogen_treatment mixed
_refine_ls_matrix_type full
_refine_ls_number_parameters 413
_refine_ls_number_reflns 7814
_refine_ls_number_restraints 12
_refine_ls_restrained_S_all 1.027
_refine_ls_R_factor_all 0.0753
_refine_ls_R_factor_gt 0.0433
_refine_ls_shift/su_max 0.004
_refine_ls_shift/su_mean 0
_refine_ls_structure_factor_coef Fsqd
_refine_ls_weighting_details 'calc w=1/[\s^2^(Fo^2^)+(0.0512P)^2^+1.3455P] where P=(Fo^2^+2Fc^2^)/3'
_refine_ls_weighting_scheme calc
_refine_ls_wR_factor_gt 0.0949
_refine_ls_wR_factor_ref 0.1056
_reflns_number_gt 5671
_reflns_number_total 7814
_reflns_threshold_expression >2sigma(I)
_cod_data_source_file om400027d_si_002.cif
_cod_data_source_block 6_C7H8
_cod_original_sg_symbol_H-M 'P 21/c'
_cod_database_code 4080486

loop_
_symmetry_equiv_pos_as_xyz
'x, y, z'
'-x, y+1/2, -z+1/2'
'-x, -y, -z'
'x, -y-1/2, z-1/2'

loop_
_atom_site_label
_atom_site_type_symbol
_atom_site_fract_x
_atom_site_fract_y
_atom_site_fract_z
_atom_site_U_iso_or_equiv
_atom_site_adp_type
_atom_site_occupancy
_atom_site_symmetry_multiplicity
_atom_site_calc_flag
_atom_site_refinement_flags
_atom_site_disorder_assembly
_atom_site_disorder_group
Y1 Y 0.87842(2) 0.027382(11) 0.537643(17) 0.02285(8) Uani 1 1 d . . .
C1 C 0.5580(2) 0.00618(13) 0.2980(2) 0.0307(6) Uani 1 1 d . . .
C2 C 0.4963(3) -0.00019(15) 0.1955(2) 0.0418(8) Uani 1 1 d . . .
H2 H 0.4533 -0.0357 0.1743 0.05 Uiso 1 1 calc R . .
C3 C 0.4963(3) 0.04422(16) 0.1241(2) 0.0487(9) Uani 1 1 d . . .
H3 H 0.4533 0.0394 0.0546 0.058 Uiso 1 1 calc R . .
C4 C 0.5590(3) 0.09509(14) 0.1547(2) 0.0396(7) Uani 1 1 d . . .
H4 H 0.5576 0.1258 0.1058 0.047 Uiso 1 1 calc R . .
C5 C 0.6248(2) 0.10310(12) 0.2554(2) 0.0305(6) Uani 1 1 d . . .
C6 C 0.6239(2) 0.05786(11) 0.32828(18) 0.0237(6) Uani 1 1 d . . .
C7 C 0.5506(3) -0.04183(13) 0.3744(2) 0.0414(8) Uani 1 1 d . . .
H7A H 0.6272 -0.0616 0.3968 0.062 Uiso 1 1 calc R . .
H7B H 0.4908 -0.071 0.342 0.062 Uiso 1 1 calc R . .
H7C H 0.529 -0.0242 0.4342 0.062 Uiso 1 1 calc R . .
C8 C 0.6986(3) 0.15767(13) 0.2835(2) 0.0406(7) Uani 1 1 d . . .
H8A H 0.7081 0.1773 0.2207 0.061 Uiso 1 1 calc R . .
H8B H 0.7762 0.1466 0.3263 0.061 Uiso 1 1 calc R . .
H8C H 0.66 0.1849 0.322 0.061 Uiso 1 1 calc R . .
N9 N 0.69391(18) 0.06096(9) 0.43071(15) 0.0240(5) Uani 1 1 d . . .
C10 C 0.6749(2) 0.10327(11) 0.49549(18) 0.0218(5) Uani 1 1 d . . .
C11 C 0.5857(2) 0.14687(11) 0.48159(19) 0.0242(5) Uani 1 1 d . . .
H11 H 0.5268 0.1493 0.4187 0.029 Uiso 1 1 calc R . .
C12 C 0.5858(2) 0.18550(11) 0.56057(19) 0.0249(6) Uani 1 1 d . . .
H12 H 0.5277 0.2158 0.5509 0.03 Uiso 1 1 calc R . .
C13 C 0.6690(2) 0.18164(11) 0.65526(19) 0.0245(6) Uani 1 1 d . . .
H13 H 0.6689 0.2087 0.7096 0.029 Uiso 1 1 calc R . .
C14 C 0.7517(2) 0.13647(10) 0.66611(18) 0.0198(5) Uani 1 1 d . . .
N15 N 0.75698(17) 0.10024(9) 0.58875(15) 0.0211(4) Uani 1 1 d . . .
N16 N 0.83154(19) 0.12529(9) 0.76248(15) 0.0228(5) Uani 1 1 d . . .
C17 C 0.8554(2) 0.17494(11) 0.83478(18) 0.0260(6) Uani 1 1 d . . .
C18 C 0.9519(3) 0.21069(13) 0.8307(2) 0.0357(7) Uani 1 1 d . . .
C19 C 0.9778(3) 0.25826(14) 0.8982(2) 0.0489(9) Uani 1 1 d . . .
H19 H 1.0432 0.2831 0.8972 0.059 Uiso 1 1 calc R . .
C20 C 0.9110(4) 0.26985(14) 0.9656(2) 0.0540(10) Uani 1 1 d . . .
H20 H 0.9305 0.3027 1.0113 0.065 Uiso 1 1 calc R . .
C21 C 0.8154(3) 0.23493(14) 0.9691(2) 0.0470(9) Uani 1 1 d . . .
H21 H 0.7697 0.2441 1.0168 0.056 Uiso 1 1 calc R . .
C22 C 0.7844(3) 0.18541(13) 0.9025(2) 0.0330(7) Uani 1 1 d . . .
C23 C 1.0270(3) 0.19756(16) 0.7577(2) 0.0469(8) Uani 1 1 d . . .
H23A H 1.0895 0.2274 0.7659 0.07 Uiso 1 1 calc R . .
H23B H 0.9784 0.1986 0.6868 0.07 Uiso 1 1 calc R . .
H23C H 1.0623 0.158 0.7725 0.07 Uiso 1 1 calc R . .
C24 C 0.6805(3) 0.14831(16) 0.9050(2) 0.0458(8) Uani 1 1 d . . .
H24A H 0.6526 0.1281 0.8387 0.069 Uiso 1 1 calc R . .
H24B H 0.6175 0.1736 0.9181 0.069 Uiso 1 1 calc R . .
H24C H 0.7025 0.1187 0.96 0.069 Uiso 1 1 calc R . .
C25 C 0.8877(2) 0.07151(12) 0.79357(19) 0.0252(6) Uani 1 1 d . . .
C26 C 0.9318(3) 0.06489(14) 0.9087(2) 0.0431(8) Uani 1 1 d . . .
H26A H 0.9571 0.0238 0.9253 0.065 Uiso 1 1 calc R . .
H26B H 0.8683 0.0748 0.942 0.065 Uiso 1 1 calc R . .
H26C H 0.9985 0.0918 0.9337 0.065 Uiso 1 1 calc R . .
N27 N 0.89916(19) 0.02996(9) 0.72946(15) 0.0238(5) Uani 1 1 d . . .
C28 C 0.9429(2) -0.02745(12) 0.77000(18) 0.0271(6) Uani 1 1 d . . .
C29 C 1.0638(3) -0.03691(12) 0.8099(2) 0.0322(7) Uani 1 1 d . . .
C30 C 1.1537(3) 0.01135(15) 0.8196(2) 0.0440(8) Uani 1 1 d . . .
H30A H 1.1323 0.0377 0.7596 0.066 Uiso 1 1 calc R . .
H30B H 1.2312 -0.0063 0.8232 0.066 Uiso 1 1 calc R . .
H30C H 1.1566 0.0343 0.8824 0.066 Uiso 1 1 calc R . .
C31 C 1.0992(3) -0.09545(14) 0.8392(2) 0.0406(8) Uani 1 1 d . . .
H31 H 1.1805 -0.1034 0.8669 0.049 Uiso 1 1 calc R . .
C32 C 1.0214(3) -0.14085(14) 0.8291(2) 0.0491(9) Uani 1 1 d . . .
H32 H 1.0482 -0.1798 0.8503 0.059 Uiso 1 1 calc R . .
C33 C 0.9026(3) -0.13051(14) 0.7879(2) 0.0447(8) Uani 1 1 d . . .
H33 H 0.8484 -0.1626 0.7805 0.054 Uiso 1 1 calc R . .
C34 C 0.8613(3) -0.07364(13) 0.7570(2) 0.0351(7) Uani 1 1 d . . .
C35 C 0.7338(3) -0.06374(15) 0.7063(3) 0.0531(9) Uani 1 1 d . . .
H35A H 0.7088 -0.0253 0.7281 0.08 Uiso 1 1 calc R . .
H35B H 0.6866 -0.0955 0.7263 0.08 Uiso 1 1 calc R . .
H35C H 0.7225 -0.0639 0.6313 0.08 Uiso 1 1 calc R . .
C201 C 0.3167(12) 0.1504(5) 0.9059(8) 0.0730(7) Uani 0.555(3) 1 d PD A 1
H201 H 0.2984 0.1164 0.9412 0.088 Uiso 0.555(3) 1 calc PR A 1
C202 C 0.3468(6) 0.1424(4) 0.8152(6) 0.0730(7) Uani 0.555(3) 1 d PD A 1
H202 H 0.3476 0.104 0.7861 0.088 Uiso 0.555(3) 1 calc PR A 1
C203 C 0.3769(7) 0.1935(3) 0.7656(7) 0.0730(7) Uani 0.555(3) 1 d PD A 1
H203 H 0.4059 0.1893 0.7057 0.088 Uiso 0.555(3) 1 calc PR A 1
C204 C 0.3646(6) 0.2481(3) 0.8030(6) 0.0730(7) Uani 0.555(3) 1 d PD A 1
H204 H 0.3799 0.282 0.7661 0.088 Uiso 0.555(3) 1 calc PR A 1
C205 C 0.3304(9) 0.2558(4) 0.8936(6) 0.0730(7) Uani 0.555(3) 1 d PD A 1
H205 H 0.3199 0.2945 0.9182 0.088 Uiso 0.555(3) 1 calc PR A 1
C206 C 0.3115(6) 0.2053(3) 0.9487(6) 0.0730(7) Uani 0.555(3) 1 d PD A 1
C207 C 0.2808(7) 0.2113(4) 1.0462(6) 0.0730(7) Uani 0.555(3) 1 d P A 1
H20A H 0.2075 0.1897 1.0438 0.11 Uiso 0.555(3) 1 calc PR A 1
H20B H 0.2699 0.2534 1.0599 0.11 Uiso 0.555(3) 1 calc PR A 1
H20C H 0.3442 0.1949 1.1011 0.11 Uiso 0.555(3) 1 calc PR A 1
C301 C 0.3234(15) 0.1564(6) 0.9189(10) 0.0730(7) Uani 0.445(3) 1 d PD A 2
H301 H 0.3396 0.1152 0.9144 0.088 Uiso 0.445(3) 1 calc PR A 2
C302 C 0.2772(8) 0.1769(4) 0.9969(8) 0.0730(7) Uani 0.445(3) 1 d PD A 2
H302 H 0.2566 0.1502 1.0447 0.088 Uiso 0.445(3) 1 calc PR A 2
C303 C 0.2607(8) 0.2397(4) 1.0049(8) 0.0730(7) Uani 0.445(3) 1 d PD A 2
H303 H 0.2296 0.2549 1.059 0.088 Uiso 0.445(3) 1 calc PR A 2
C304 C 0.2887(8) 0.2773(5) 0.9370(7) 0.0730(7) Uani 0.445(3) 1 d PD A 2
H304 H 0.2779 0.3189 0.9434 0.088 Uiso 0.445(3) 1 calc PR A 2
C305 C 0.3325(11) 0.2561(5) 0.8593(8) 0.0730(7) Uani 0.445(3) 1 d PD A 2
H305 H 0.3541 0.283 0.8124 0.088 Uiso 0.445(3) 1 calc PR A 2
C306 C 0.3461(8) 0.1950(4) 0.8474(8) 0.0730(7) Uani 0.445(3) 1 d PD A 2
C307 C 0.3647(10) 0.1695(5) 0.7569(9) 0.0730(7) Uani 0.445(3) 1 d P A 2
H30D H 0.4443 0.1528 0.7708 0.11 Uiso 0.445(3) 1 calc PR A 2
H30E H 0.356 0.2001 0.7034 0.11 Uiso 0.445(3) 1 calc PR A 2
H30F H 0.3067 0.138 0.7333 0.11 Uiso 0.445(3) 1 calc PR A 2
N101 N 1.0044(2) 0.05520(10) 0.44424(16) 0.0266(5) Uani 1 1 d . . .
H10A H 0.984(3) 0.0773(14) 0.393(3) 0.05 Uiso 1 1 d . . .
B102 B 0.9129(3) -0.08390(14) 0.4621(2) 0.0293(7) Uani 1 1 d . . .
H10B H 0.963(3) -0.0839(13) 0.393(2) 0.05 Uiso 1 1 d . . .
H10D H 0.878(3) -0.1293(14) 0.475(2) 0.05 Uiso 1 1 d . . .
H10C H 0.832(3) -0.0525(14) 0.432(2) 0.05 Uiso 1 1 d . . .

loop_
_atom_site_aniso_label
_atom_site_aniso_U_11
_atom_site_aniso_U_22
_atom_site_aniso_U_33
_atom_site_aniso_U_23
_atom_site_aniso_U_13
_atom_site_aniso_U_12
Y1 0.02853(14) 0.02447(13) 0.01531(12) -0.00086(10) 0.00487(9) 0.00900(11)
C1 0.0294(15) 0.0315(15) 0.0298(15) -0.0072(12) 0.0047(12) 0.0059(12)
C2 0.0402(18) 0.0439(18) 0.0364(17) -0.0166(15) -0.0001(14) 0.0025(15)
C3 0.049(2) 0.064(2) 0.0248(16) -0.0145(15) -0.0064(14) 0.0139(17)
C4 0.0500(19) 0.0462(19) 0.0211(14) 0.0050(13) 0.0061(13) 0.0176(15)
C5 0.0359(16) 0.0295(15) 0.0255(14) 0.0000(11) 0.0065(12) 0.0090(12)
C6 0.0246(14) 0.0283(14) 0.0166(12) -0.0048(10) 0.0019(10) 0.0065(11)
C7 0.0448(18) 0.0370(17) 0.0433(18) -0.0077(13) 0.0123(15) -0.0093(14)
C8 0.061(2) 0.0315(16) 0.0319(16) 0.0038(13) 0.0172(15) 0.0048(15)
N9 0.0286(12) 0.0250(11) 0.0173(10) -0.0027(8) 0.0031(9) 0.0065(9)
C10 0.0238(13) 0.0229(13) 0.0185(12) 0.0006(10) 0.0049(10) 0.0010(11)
C11 0.0247(13) 0.0272(14) 0.0188(12) 0.0015(10) 0.0015(10) 0.0041(11)
C12 0.0261(14) 0.0242(13) 0.0240(13) 0.0031(10) 0.0053(11) 0.0053(11)
C13 0.0308(14) 0.0221(13) 0.0212(13) -0.0043(10) 0.0074(11) 0.0024(11)
C14 0.0231(13) 0.0193(12) 0.0164(12) 0.0003(9) 0.0036(10) -0.0011(10)
N15 0.0239(11) 0.0224(11) 0.0166(10) -0.0006(8) 0.0043(9) 0.0038(9)
N16 0.0308(12) 0.0217(11) 0.0152(10) -0.0023(8) 0.0043(9) 0.0054(9)
C17 0.0334(15) 0.0253(13) 0.0154(12) -0.0024(10) -0.0015(11) 0.0077(12)
C18 0.0420(17) 0.0307(15) 0.0247(14) 0.0014(12) -0.0106(13) -0.0006(13)
C19 0.066(2) 0.0377(18) 0.0319(17) -0.0015(14) -0.0084(16) -0.0106(17)
C20 0.085(3) 0.0303(17) 0.0330(18) -0.0079(14) -0.0117(18) 0.0008(19)
C21 0.073(2) 0.0452(19) 0.0183(14) -0.0025(13) 0.0032(15) 0.0321(19)
C22 0.0415(17) 0.0361(16) 0.0191(13) 0.0008(11) 0.0027(12) 0.0179(13)
C23 0.0376(18) 0.058(2) 0.0416(19) 0.0053(16) 0.0019(15) -0.0112(16)
C24 0.0455(19) 0.066(2) 0.0295(16) 0.0062(15) 0.0157(14) 0.0158(17)
C25 0.0287(14) 0.0292(14) 0.0182(12) 0.0015(11) 0.0066(11) 0.0061(12)
C26 0.071(2) 0.0398(17) 0.0170(13) 0.0018(12) 0.0068(14) 0.0263(16)
N27 0.0291(11) 0.0247(11) 0.0179(10) 0.0022(9) 0.0062(9) 0.0087(10)
C28 0.0413(16) 0.0266(13) 0.0145(11) 0.0023(11) 0.0093(11) 0.0136(13)
C29 0.0429(17) 0.0348(16) 0.0173(13) 0.0006(11) 0.0044(12) 0.0141(13)
C30 0.0389(18) 0.053(2) 0.0355(17) 0.0016(14) 0.0002(14) 0.0126(15)
C31 0.053(2) 0.0424(18) 0.0213(14) -0.0002(12) 0.0003(13) 0.0275(16)
C32 0.084(3) 0.0313(17) 0.0284(16) 0.0058(13) 0.0071(17) 0.0239(18)
C33 0.067(2) 0.0296(16) 0.0398(18) 0.0066(13) 0.0175(17) 0.0076(16)
C34 0.0485(18) 0.0298(15) 0.0308(15) 0.0045(12) 0.0169(14) 0.0090(14)
C35 0.044(2) 0.0371(19) 0.083(3) 0.0092(17) 0.0241(18) 0.0014(15)
C201 0.0494(12) 0.0729(16) 0.084(2) 0.0030(14) -0.0087(13) -0.0045(13)
C202 0.0494(12) 0.0729(16) 0.084(2) 0.0030(14) -0.0087(13) -0.0045(13)
C203 0.0494(12) 0.0729(16) 0.084(2) 0.0030(14) -0.0087(13) -0.0045(13)
C204 0.0494(12) 0.0729(16) 0.084(2) 0.0030(14) -0.0087(13) -0.0045(13)
C205 0.0494(12) 0.0729(16) 0.084(2) 0.0030(14) -0.0087(13) -0.0045(13)
C206 0.0494(12) 0.0729(16) 0.084(2) 0.0030(14) -0.0087(13) -0.0045(13)
C207 0.0494(12) 0.0729(16) 0.084(2) 0.0030(14) -0.0087(13) -0.0045(13)
C301 0.0494(12) 0.0729(16) 0.084(2) 0.0030(14) -0.0087(13) -0.0045(13)
C302 0.0494(12) 0.0729(16) 0.084(2) 0.0030(14) -0.0087(13) -0.0045(13)
C303 0.0494(12) 0.0729(16) 0.084(2) 0.0030(14) -0.0087(13) -0.0045(13)
C304 0.0494(12) 0.0729(16) 0.084(2) 0.0030(14) -0.0087(13) -0.0045(13)
C305 0.0494(12) 0.0729(16) 0.084(2) 0.0030(14) -0.0087(13) -0.0045(13)
C306 0.0494(12) 0.0729(16) 0.084(2) 0.0030(14) -0.0087(13) -0.0045(13)
C307 0.0494(12) 0.0729(16) 0.084(2) 0.0030(14) -0.0087(13) -0.0045(13)
N101 0.0367(13) 0.0261(12) 0.0169(11) 0.0042(9) 0.0067(10) 0.0100(10)
B102 0.0348(18) 0.0266(16) 0.0280(16) -0.0022(13) 0.0107(14) 0.0076(14)

loop_
_atom_type_symbol
_atom_type_description
_atom_type_scat_dispersion_real
_atom_type_scat_dispersion_imag
_atom_type_scat_source
C C 0.0033 0.0016 'International Tables Vol C Tables 4.2.6.8 and 6.1.1.4'
H H 0 0 'International Tables Vol C Tables 4.2.6.8 and 6.1.1.4'
Y Y -2.7962 3.5667 'International Tables Vol C Tables 4.2.6.8 and 6.1.1.4'
N N 0.0061 0.0033 'International Tables Vol C Tables 4.2.6.8 and 6.1.1.4'
B B 0.0013 0.0007 'International Tables Vol C Tables 4.2.6.8 and 6.1.1.4'

loop_
_geom_angle_atom_site_label_1
_geom_angle_atom_site_label_2
_geom_angle_atom_site_label_3
_geom_angle
_geom_angle_site_symmetry_1
_geom_angle_site_symmetry_3
N101 Y1 N101 80.03(9) . 3_756
N101 Y1 N15 119.25(8) . .
N101 Y1 N15 156.22(7) 3_756 .
N101 Y1 N9 101.40(8) . .
N101 Y1 N9 138.35(7) 3_756 .
N15 Y1 N9 56.01(7) . .
N101 Y1 N27 130.45(8) . .
N101 Y1 N27 90.27(7) 3_756 .
N15 Y1 N27 66.83(6) . .
N9 Y1 N27 116.65(7) . .
N101 Y1 B102 33.68(9) . 3_756
N101 Y1 B102 82.31(9) 3_756 3_756
N15 Y1 B102 105.88(8) . 3_756
N9 Y1 B102 121.56(9) . 3_756
N27 Y1 B102 97.09(8) . 3_756
N101 Y1 B102 82.78(9) . .
N101 Y1 B102 33.50(9) 3_756 .
N15 Y1 B102 151.68(9) . .
N9 Y1 B102 104.90(8) . .
N27 Y1 B102 114.01(8) . .
B102 Y1 B102 102.11(9) 3_756 .
N101 Y1 C10 110.55(7) . .
N101 Y1 C10 161.97(8) 3_756 .
N15 Y1 C10 28.50(7) . .
N9 Y1 C10 27.69(7) . .
N27 Y1 C10 93.17(7) . .
B102 Y1 C10 114.74(8) 3_756 .
B102 Y1 C10 130.87(9) . .
N101 Y1 Y1 40.49(6) . 3_756
N101 Y1 Y1 39.54(6) 3_756 3_756
N15 Y1 Y1 156.80(5) . 3_756
N9 Y1 Y1 128.35(5) . 3_756
N27 Y1 Y1 114.99(5) . 3_756
B102 Y1 Y1 51.24(6) 3_756 3_756
B102 Y1 Y1 50.88(7) . 3_756
C10 Y1 Y1 148.63(5) . 3_756
N101 Y1 H10C 87.9(8) . .
N101 Y1 H10C 57.8(8) 3_756 .
N15 Y1 H10C 131.1(8) . .
N9 Y1 H10C 80.6(8) . .
N27 Y1 H10C 126.9(8) . .
B102 Y1 H10C 116.3(8) 3_756 .
B102 Y1 H10C 24.3(8) . .
C10 Y1 H10C 106.8(8) . .
Y1 Y1 H10C 68.0(8) 3_756 .
C2 C1 C6 119.2(3) . .
C2 C1 C7 119.6(3) . .
C6 C1 C7 121.3(2) . .
C3 C2 C1 121.2(3) . .
C3 C2 H2 119.4 . .
C1 C2 H2 119.4 . .
C4 C3 C2 119.3(3) . .
C4 C3 H3 120.4 . .
C2 C3 H3 120.4 . .
C3 C4 C5 121.9(3) . .
C3 C4 H4 119.1 . .
C5 C4 H4 119.1 . .
C4 C5 C6 118.7(3) . .
C4 C5 C8 119.9(3) . .
C6 C5 C8 121.3(2) . .
C1 C6 C5 119.7(2) . .
C1 C6 N9 117.9(2) . .
C5 C6 N9 122.2(2) . .
C1 C7 H7A 109.5 . .
C1 C7 H7B 109.5 . .
H7A C7 H7B 109.5 . .
C1 C7 H7C 109.5 . .
H7A C7 H7C 109.5 . .
H7B C7 H7C 109.5 . .
C5 C8 H8A 109.5 . .
C5 C8 H8B 109.5 . .
H8A C8 H8B 109.5 . .
C5 C8 H8C 109.5 . .
H8A C8 H8C 109.5 . .
H8B C8 H8C 109.5 . .
C10 N9 C6 120.8(2) . .
C10 N9 Y1 96.02(15) . .
C6 N9 Y1 141.63(16) . .
N9 C10 N15 111.2(2) . .
N9 C10 C11 129.9(2) . .
N15 C10 C11 118.9(2) . .
N9 C10 Y1 56.29(12) . .
N15 C10 Y1 55.37(12) . .
C11 C10 Y1 172.00(18) . .
C12 C11 C10 118.6(2) . .
C12 C11 H11 120.7 . .
C10 C11 H11 120.7 . .
C11 C12 C13 122.0(2) . .
C11 C12 H12 119 . .
C13 C12 H12 119 . .
C14 C13 C12 117.0(2) . .
C14 C13 H13 121.5 . .
C12 C13 H13 121.5 . .
N15 C14 C13 122.1(2) . .
N15 C14 N16 117.0(2) . .
C13 C14 N16 120.9(2) . .
C14 N15 C10 121.3(2) . .
C14 N15 Y1 142.26(16) . .
C10 N15 Y1 96.13(14) . .
C25 N16 C14 125.8(2) . .
C25 N16 C17 117.9(2) . .
C14 N16 C17 116.36(19) . .
C22 C17 C18 123.0(3) . .
C22 C17 N16 120.9(2) . .
C18 C17 N16 116.1(2) . .
C19 C18 C17 117.9(3) . .
C19 C18 C23 120.6(3) . .
C17 C18 C23 121.4(3) . .
C20 C19 C18 120.9(3) . .
C20 C19 H19 119.6 . .
C18 C19 H19 119.6 . .
C19 C20 C21 121.2(3) . .
C19 C20 H20 119.4 . .
C21 C20 H20 119.4 . .
C20 C21 C22 120.8(3) . .
C20 C21 H21 119.6 . .
C22 C21 H21 119.6 . .
C17 C22 C21 116.1(3) . .
C17 C22 C24 122.9(3) . .
C21 C22 C24 120.9(3) . .
C18 C23 H23A 109.5 . .
C18 C23 H23B 109.5 . .
H23A C23 H23B 109.5 . .
C18 C23 H23C 109.5 . .
H23A C23 H23C 109.5 . .
H23B C23 H23C 109.5 . .
C22 C24 H24A 109.5 . .
C22 C24 H24B 109.5 . .
H24A C24 H24B 109.5 . .
C22 C24 H24C 109.5 . .
H24A C24 H24C 109.5 . .
H24B C24 H24C 109.5 . .
N27 C25 N16 123.1(2) . .
N27 C25 C26 122.6(2) . .
N16 C25 C26 114.2(2) . .
C25 C26 H26A 109.5 . .
C25 C26 H26B 109.5 . .
H26A C26 H26B 109.5 . .
C25 C26 H26C 109.5 . .
H26A C26 H26C 109.5 . .
H26B C26 H26C 109.5 . .
C25 N27 C28 118.7(2) . .
C25 N27 Y1 133.66(17) . .
C28 N27 Y1 107.40(14) . .
C34 C28 C29 122.1(2) . .
C34 C28 N27 116.8(2) . .
C29 C28 N27 120.7(2) . .
C28 C29 C31 116.7(3) . .
C28 C29 C30 123.1(2) . .
C31 C29 C30 120.1(3) . .
C29 C30 H30A 109.5 . .
C29 C30 H30B 109.5 . .
H30A C30 H30B 109.5 . .
C29 C30 H30C 109.5 . .
H30A C30 H30C 109.5 . .
H30B C30 H30C 109.5 . .
C32 C31 C29 122.2(3) . .
C32 C31 H31 118.9 . .
C29 C31 H31 118.9 . .
C31 C32 C33 119.9(3) . .
C31 C32 H32 120 . .
C33 C32 H32 120 . .
C32 C33 C34 120.9(3) . .
C32 C33 H33 119.6 . .
C34 C33 H33 119.6 . .
C28 C34 C33 118.1(3) . .
C28 C34 C35 121.5(3) . .
C33 C34 C35 120.3(3) . .
C34 C35 H35A 109.5 . .
C34 C35 H35B 109.5 . .
H35A C35 H35B 109.5 . .
C34 C35 H35C 109.5 . .
H35A C35 H35C 109.5 . .
H35B C35 H35C 109.5 . .
C202 C201 C206 122.8(10) . .
C202 C201 H201 118.6 . .
C206 C201 H201 118.6 . .
C201 C202 C203 117.5(9) . .
C201 C202 H202 121.3 . .
C203 C202 H202 121.3 . .
C204 C203 C202 120.4(9) . .
C204 C203 H203 119.8 . .
C202 C203 H203 119.8 . .
C203 C204 C205 121.5(8) . .
C203 C204 H204 119.3 . .
C205 C204 H204 119.3 . .
C204 C205 C206 118.6(9) . .
C204 C205 H205 120.7 . .
C206 C205 H205 120.7 . .
C201 C206 C205 118.9(9) . .
C201 C206 C207 120.6(8) . .
C205 C206 C207 120.4(7) . .
C306 C301 C302 120.1(13) . .
C306 C301 H301 120 . .
C302 C301 H301 120 . .
C301 C302 C303 118.3(12) . .
C301 C302 H302 120.8 . .
C303 C302 H302 120.8 . .
C304 C303 C302 120.9(11) . .
C304 C303 H303 119.6 . .
C302 C303 H303 119.6 . .
C303 C304 C305 120.0(11) . .
C303 C304 H304 120 . .
C305 C304 H304 120 . .
C304 C305 C306 120.6(11) . .
C304 C305 H305 119.7 . .
C306 C305 H305 119.7 . .
C301 C306 C305 119.9(12) . .
C301 C306 C307 116.3(10) . .
C305 C306 C307 123.1(10) . .
C306 C307 H30D 109.5 . .
C306 C307 H30E 109.5 . .
H30D C307 H30E 109.5 . .
C306 C307 H30F 109.5 . .
H30D C307 H30F 109.5 . .
H30E C307 H30F 109.5 . .
B102 N101 Y1 91.81(16) 3_756 .
B102 N101 Y1 90.75(15) 3_756 3_756
Y1 N101 Y1 99.97(9) . 3_756
B102 N101 H10A 115(2) 3_756 .
Y1 N101 H10A 122(2) . .
Y1 N101 H10A 128(2) 3_756 .
N101 B102 Y1 54.51(14) 3_756 3_756
N101 B102 Y1 55.76(13) 3_756 .
Y1 B102 Y1 77.89(9) 3_756 .
N101 B102 H10B 107.3(15) 3_756 .
Y1 B102 H10B 53.5(14) 3_756 .
Y1 B102 H10B 114.9(15) . .
N101 B102 H10D 115.7(16) 3_756 .
Y1 B102 H10D 140.5(16) 3_756 .
Y1 B102 H10D 132.1(16) . .
H10B B102 H10D 112(2) . .
N101 B102 H10C 108.8(15) 3_756 .
Y1 B102 H10C 111.4(15) 3_756 .
Y1 B102 H10C 53.1(15) . .
H10B B102 H10C 104(2) . .
H10D B102 H10C 108(2) . .

loop_
_geom_bond_atom_site_label_1
_geom_bond_atom_site_label_2
_geom_bond_distance
_geom_bond_site_symmetry_2
Y1 N101 2.243(2) .
Y1 N101 2.288(2) 3_756
Y1 N15 2.377(2) .
Y1 N9 2.403(2) .
Y1 N27 2.520(2) .
Y1 B102 2.753(3) 3_756
Y1 B102 2.767(3) .
Y1 C10 2.873(2) .
Y1 Y1 3.4697(5) 3_756
Y1 H10C 2.27(3) .
C1 C2 1.393(4) .
C1 C6 1.400(4) .
C1 C7 1.505(4) .
C2 C3 1.383(5) .
C2 H2 0.95 .
C3 C4 1.368(5) .
C3 H3 0.95 .
C4 C5 1.391(4) .
C4 H4 0.95 .
C5 C6 1.412(4) .
C5 C8 1.496(4) .
C6 N9 1.417(3) .
C7 H7A 0.98 .
C7 H7B 0.98 .
C7 H7C 0.98 .
C8 H8A 0.98 .
C8 H8B 0.98 .
C8 H8C 0.98 .
N9 C10 1.342(3) .
C10 N15 1.379(3) .
C10 C11 1.412(3) .
C11 C12 1.369(3) .
C11 H11 0.95 .
C12 C13 1.400(3) .
C12 H12 0.95 .
C13 C14 1.386(3) .
C13 H13 0.95 .
C14 N15 1.331(3) .
C14 N16 1.418(3) .
N16 C25 1.391(3) .
N16 C17 1.460(3) .
C17 C22 1.392(4) .
C17 C18 1.399(4) .
C18 C19 1.386(4) .
C18 C23 1.494(4) .
C19 C20 1.356(5) .
C19 H19 0.95 .
C20 C21 1.377(5) .
C20 H20 0.95 .
C21 C22 1.418(4) .
C21 H21 0.95 .
C22 C24 1.483(4) .
C23 H23A 0.98 .
C23 H23B 0.98 .
C23 H23C 0.98 .
C24 H24A 0.98 .
C24 H24B 0.98 .
C24 H24C 0.98 .
C25 N27 1.298(3) .
C25 C26 1.509(4) .
C26 H26A 0.98 .
C26 H26B 0.98 .
C26 H26C 0.98 .
N27 C28 1.446(3) .
C28 C34 1.393(4) .
C28 C29 1.402(4) .
C29 C31 1.408(4) .
C29 C30 1.496(4) .
C30 H30A 0.98 .
C30 H30B 0.98 .
C30 H30C 0.98 .
C31 C32 1.354(5) .
C31 H31 0.95 .
C32 C33 1.385(5) .
C32 H32 0.95 .
C33 C34 1.394(4) .
C33 H33 0.95 .
C34 C35 1.498(4) .
C35 H35A 0.98 .
C35 H35B 0.98 .
C35 H35C 0.98 .
C201 C202 1.356(8) .
C201 C206 1.370(8) .
C201 H201 0.95 .
C202 C203 1.415(8) .
C202 H202 0.95 .
C203 C204 1.347(8) .
C203 H203 0.95 .
C204 C205 1.378(8) .
C204 H204 0.95 .
C205 C206 1.402(8) .
C205 H205 0.95 .
C206 C207 1.442(11) .
C207 H20A 0.98 .
C207 H20B 0.98 .
C207 H20C 0.98 .
C301 C306 1.367(9) .
C301 C302 1.368(9) .
C301 H301 0.95 .
C302 C303 1.434(9) .
C302 H302 0.95 .
C303 C304 1.340(8) .
C303 H303 0.95 .
C304 C305 1.354(8) .
C304 H304 0.95 .
C305 C306 1.399(9) .
C305 H305 0.95 .
C306 C307 1.404(15) .
C307 H30D 0.98 .
C307 H30E 0.98 .
C307 H30F 0.98 .
N101 B102 1.527(4) 3_756
N101 Y1 2.288(2) 3_756
N101 H10A 0.84(3) .
B102 N101 1.527(4) 3_756
B102 Y1 2.753(3) 3_756
B102 H10B 1.21(3) .
B102 H10D 1.13(3) .
B102 H10C 1.17(3) .

loop_
_geom_torsion_atom_site_label_1
_geom_torsion_atom_site_label_2
_geom_torsion_atom_site_label_3
_geom_torsion_atom_site_label_4
_geom_torsion
_geom_torsion_site_symmetry_1
_geom_torsion_site_symmetry_4
C6 C1 C2 C3 -1.8(4) . .
C7 C1 C2 C3 176.9(3) . .
C1 C2 C3 C4 0.5(5) . .
C2 C3 C4 C5 1.2(5) . .
C3 C4 C5 C6 -1.6(4) . .
C3 C4 C5 C8 175.7(3) . .
C2 C1 C6 C5 1.4(4) . .
C7 C1 C6 C5 -177.3(3) . .
C2 C1 C6 N9 -174.6(2) . .
C7 C1 C6 N9 6.6(4) . .
C4 C5 C6 C1 0.3(4) . .
C8 C5 C6 C1 -177.1(3) . .
C4 C5 C6 N9 176.2(2) . .
C8 C5 C6 N9 -1.2(4) . .
C1 C6 N9 C10 -119.1(3) . .
C5 C6 N9 C10 64.9(3) . .
C1 C6 N9 Y1 79.0(3) . .
C5 C6 N9 Y1 -96.9(3) . .
N101 Y1 N9 C10 -112.73(15) . .
N101 Y1 N9 C10 159.50(14) 3_756 .
N15 Y1 N9 C10 4.99(14) . .
N27 Y1 N9 C10 34.60(17) . .
B102 Y1 N9 C10 -83.47(17) 3_756 .
B102 Y1 N9 C10 161.80(15) . .
Y1 Y1 N9 C10 -146.66(13) 3_756 .
N101 Y1 N9 C6 51.7(3) . .
N101 Y1 N9 C6 -36.1(3) 3_756 .
N15 Y1 N9 C6 169.4(3) . .
N27 Y1 N9 C6 -161.0(3) . .
B102 Y1 N9 C6 80.9(3) 3_756 .
B102 Y1 N9 C6 -33.8(3) . .
C10 Y1 N9 C6 164.4(4) . .
Y1 Y1 N9 C6 17.7(3) 3_756 .
C6 N9 C10 N15 -176.5(2) . .
Y1 N9 C10 N15 -7.7(2) . .
C6 N9 C10 C11 4.9(4) . .
Y1 N9 C10 C11 173.7(2) . .
C6 N9 C10 Y1 -168.8(3) . .
N101 Y1 C10 N9 74.93(16) . .
N101 Y1 C10 N9 -48.8(3) 3_756 .
N15 Y1 C10 N9 -171.3(2) . .
N27 Y1 C10 N9 -149.45(15) . .
B102 Y1 C10 N9 111.24(16) 3_756 .
B102 Y1 C10 N9 -23.5(2) . .
Y1 Y1 C10 N9 55.89(19) 3_756 .
N101 Y1 C10 N15 -113.77(15) . .
N101 Y1 C10 N15 122.5(2) 3_756 .
N9 Y1 C10 N15 171.3(2) . .
N27 Y1 C10 N15 21.85(15) . .
B102 Y1 C10 N15 -77.46(16) 3_756 .
B102 Y1 C10 N15 147.78(15) . .
Y1 Y1 C10 N15 -132.81(13) 3_756 .
N101 Y1 C10 C11 -67.8(13) . .
N101 Y1 C10 C11 168.5(12) 3_756 .
N15 Y1 C10 C11 46.0(12) . .
N9 Y1 C10 C11 -142.7(13) . .
N27 Y1 C10 C11 67.8(13) . .
B102 Y1 C10 C11 -31.5(13) 3_756 .
B102 Y1 C10 C11 -166.3(13) . .
Y1 Y1 C10 C11 -86.8(13) 3_756 .
N9 C10 C11 C12 -179.9(3) . .
N15 C10 C11 C12 1.6(4) . .
Y1 C10 C11 C12 -40.9(14) . .
C10 C11 C12 C13 -2.2(4) . .
C11 C12 C13 C14 -0.4(4) . .
C12 C13 C14 N15 3.8(4) . .
C12 C13 C14 N16 -173.4(2) . .
C13 C14 N15 C10 -4.5(4) . .
N16 C14 N15 C10 172.8(2) . .
C13 C14 N15 Y1 167.6(2) . .
N16 C14 N15 Y1 -15.1(4) . .
N9 C10 N15 C14 -177.1(2) . .
C11 C10 N15 C14 1.7(4) . .
Y1 C10 N15 C14 175.2(3) . .
N9 C10 N15 Y1 7.8(2) . .
C11 C10 N15 Y1 -173.4(2) . .
N101 Y1 N15 C14 -94.1(3) . .
N101 Y1 N15 C14 47.1(4) 3_756 .
N9 Y1 N15 C14 -178.1(3) . .
N27 Y1 N15 C14 30.6(3) . .
B102 Y1 N15 C14 -60.4(3) 3_756 .
B102 Y1 N15 C14 128.6(3) . .
C10 Y1 N15 C14 -173.2(4) . .
Y1 Y1 N15 C14 -69.0(3) 3_756 .
N101 Y1 N15 C10 79.15(16) . .
N101 Y1 N15 C10 -139.68(19) 3_756 .
N9 Y1 N15 C10 -4.86(14) . .
N27 Y1 N15 C10 -156.16(16) . .
B102 Y1 N15 C10 112.81(15) 3_756 .
B102 Y1 N15 C10 -58.2(2) . .
Y1 Y1 N15 C10 104.18(16) 3_756 .
N15 C14 N16 C25 -21.4(4) . .
C13 C14 N16 C25 155.9(2) . .
N15 C14 N16 C17 159.0(2) . .
C13 C14 N16 C17 -23.7(3) . .
C25 N16 C17 C22 -91.9(3) . .
C14 N16 C17 C22 87.7(3) . .
C25 N16 C17 C18 88.5(3) . .
C14 N16 C17 C18 -91.9(3) . .
C22 C17 C18 C19 0.6(4) . .
N16 C17 C18 C19 -179.9(2) . .
C22 C17 C18 C23 179.2(3) . .
N16 C17 C18 C23 -1.2(4) . .
C17 C18 C19 C20 -0.4(4) . .
C23 C18 C19 C20 -179.0(3) . .
C18 C19 C20 C21 -0.1(5) . .
C19 C20 C21 C22 0.4(5) . .
C18 C17 C22 C21 -0.3(4) . .
N16 C17 C22 C21 -179.8(2) . .
C18 C17 C22 C24 178.5(3) . .
N16 C17 C22 C24 -1.0(4) . .
C20 C21 C22 C17 -0.2(4) . .
C20 C21 C22 C24 -179.1(3) . .
C14 N16 C25 N27 19.4(4) . .
C17 N16 C25 N27 -161.0(2) . .
C14 N16 C25 C26 -159.3(3) . .
C17 N16 C25 C26 20.3(3) . .
N16 C25 N27 C28 -170.9(2) . .
C26 C25 N27 C28 7.7(4) . .
N16 C25 N27 Y1 15.8(4) . .
C26 C25 N27 Y1 -165.6(2) . .
N101 Y1 N27 C25 80.4(3) . .
N101 Y1 N27 C25 157.5(2) 3_756 .
N15 Y1 N27 C25 -29.1(2) . .
N9 Y1 N27 C25 -55.6(3) . .
B102 Y1 N27 C25 75.2(2) 3_756 .
B102 Y1 N27 C25 -178.1(2) . .
C10 Y1 N27 C25 -40.2(2) . .
Y1 Y1 N27 C25 125.5(2) 3_756 .
N101 Y1 N27 C28 -93.46(18) . .
N101 Y1 N27 C28 -16.38(17) 3_756 .
N15 Y1 N27 C28 157.06(18) . .
N9 Y1 N27 C28 130.59(16) . .
B102 Y1 N27 C28 -98.66(17) 3_756 .
B102 Y1 N27 C28 8.01(19) . .
C10 Y1 N27 C28 145.92(17) . .
Y1 Y1 N27 C28 -48.31(17) 3_756 .
C25 N27 C28 C34 106.7(3) . .
Y1 N27 C28 C34 -78.4(2) . .
C25 N27 C28 C29 -80.1(3) . .
Y1 N27 C28 C29 94.8(2) . .
C34 C28 C29 C31 -1.7(4) . .
N27 C28 C29 C31 -174.5(2) . .
C34 C28 C29 C30 176.9(3) . .
N27 C28 C29 C30 4.1(4) . .
C28 C29 C31 C32 0.5(4) . .
C30 C29 C31 C32 -178.2(3) . .
C29 C31 C32 C33 0.6(5) . .
C31 C32 C33 C34 -0.5(5) . .
C29 C28 C34 C33 1.9(4) . .
N27 C28 C34 C33 175.0(2) . .
C29 C28 C34 C35 -174.9(3) . .
N27 C28 C34 C35 -1.8(4) . .
C32 C33 C34 C28 -0.7(4) . .
C32 C33 C34 C35 176.0(3) . .
C206 C201 C202 C203 1.8(16) . .
C201 C202 C203 C204 -6.2(12) . .
C202 C203 C204 C205 4.4(12) . .
C203 C204 C205 C206 1.8(12) . .
C202 C201 C206 C205 4.3(16) . .
C202 C201 C206 C207 -179.0(10) . .
C204 C205 C206 C201 -6.1(13) . .
C204 C205 C206 C207 177.2(7) . .
C306 C301 C302 C303 -4(2) . .
C301 C302 C303 C304 0.6(16) . .
C302 C303 C304 C305 0.4(14) . .
C303 C304 C305 C306 1.6(15) . .
C302 C301 C306 C305 6(2) . .
C302 C301 C306 C307 -164.5(12) . .
C304 C305 C306 C301 -4.8(17) . .
C304 C305 C306 C307 164.9(9) . .
N101 Y1 N101 B102 -91.08(16) 3_756 3_756
N15 Y1 N101 B102 74.05(16) . 3_756
N9 Y1 N101 B102 131.32(15) . 3_756
N27 Y1 N101 B102 -9.33(19) . 3_756
B102 Y1 N101 B102 -124.86(13) . 3_756
C10 Y1 N101 B102 104.08(15) . 3_756
Y1 Y1 N101 B102 -91.08(16) 3_756 3_756
N101 Y1 N101 Y1 0 3_756 3_756
N15 Y1 N101 Y1 165.13(7) . 3_756
N9 Y1 N101 Y1 -137.60(8) . 3_756
N27 Y1 N101 Y1 81.74(11) . 3_756
B102 Y1 N101 Y1 91.08(16) 3_756 3_756
B102 Y1 N101 Y1 -33.78(9) . 3_756
C10 Y1 N101 Y1 -164.84(7) . 3_756
N101 Y1 B102 N101 82.83(16) . 3_756
N15 Y1 B102 N101 -133.74(17) . 3_756
N9 Y1 B102 N101 -177.23(15) . 3_756
N27 Y1 B102 N101 -48.43(18) . 3_756
B102 Y1 B102 N101 55.10(14) 3_756 3_756
C10 Y1 B102 N101 -166.17(13) . 3_756
Y1 Y1 B102 N101 55.10(14) 3_756 3_756
N101 Y1 B102 Y1 27.74(7) . 3_756
N101 Y1 B102 Y1 -55.10(14) 3_756 3_756
N15 Y1 B102 Y1 171.16(12) . 3_756
N9 Y1 B102 Y1 127.67(7) . 3_756
N27 Y1 B102 Y1 -103.52(8) . 3_756
B102 Y1 B102 Y1 0 3_756 3_756
C10 Y1 B102 Y1 138.73(8) . 3_756
